data_7043184
loop_
_publ_author_name
'Hou, Yujiao'
'An, Haiyan'
'Ding, Baojun'
'Li, Yanqin'

_publ_section_title
;
 Evans-Showell-type polyoxometalate constructing novel 3D inorganic
 architectures with alkaline earth metal linkers: syntheses, structures
 and catalytic properties
;
_journal_name_full 'Dalton Trans.'
_journal_paper_doi 10.1039/C7DT01302G
_journal_year 2017
_chemical_formula_sum 'C3 H36 Ba2 Co2 Mo10 N2 O48'
_chemical_formula_weight 2220.28
_chemical_name_systematic
; 
 ? 
;
_space_group_IT_number 2
_symmetry_cell_setting triclinic
_symmetry_space_group_name_Hall '-P 1'
_symmetry_space_group_name_H-M 'P -1'
_atom_sites_solution_hydrogens geom
_atom_sites_solution_primary direct
_atom_sites_solution_secondary difmap
_audit_creation_method SHELXL-97
_audit_update_record
;
2017-04-04 deposited with the CCDC.
2017-06-01 downloaded from the CCDC.
;
_cell_angle_alpha 95.407(2)
_cell_angle_beta 93.7560(10)
_cell_angle_gamma 118.0570(10)
_cell_formula_units_Z 2
_cell_length_a 12.3922(3)
_cell_length_b 12.8999(3)
_cell_length_c 15.5582(5)
_cell_measurement_reflns_used 18679
_cell_measurement_temperature 296(2)
_cell_measurement_theta_max 25.00
_cell_measurement_theta_min 1.81
_cell_volume 2167.91(10)
_computing_structure_refinement 'SHELXL-97 (Sheldrick, 1997)'
_computing_structure_solution 'SHELXS-97 (Sheldrick, 1990)'
_diffrn_ambient_temperature 296(2)
_diffrn_detector_area_resol_mean 0.01
_diffrn_measured_fraction_theta_full 0.989
_diffrn_measured_fraction_theta_max 0.989
_diffrn_measurement_device_type 'Bruker Smart Apex CCD'
_diffrn_measurement_method \w-2\q
_diffrn_radiation_monochromator graphite
_diffrn_radiation_source 'fine-focus sealed tube'
_diffrn_radiation_type MoK\a
_diffrn_radiation_wavelength 0.71073
_diffrn_reflns_av_R_equivalents 0.0253
_diffrn_reflns_av_sigmaI/netI 0.0343
_diffrn_reflns_limit_h_max 14
_diffrn_reflns_limit_h_min -14
_diffrn_reflns_limit_k_max 15
_diffrn_reflns_limit_k_min -15
_diffrn_reflns_limit_l_max 18
_diffrn_reflns_limit_l_min -18
_diffrn_reflns_number 18679
_diffrn_reflns_theta_full 25.00
_diffrn_reflns_theta_max 25.00
_diffrn_reflns_theta_min 1.81
_exptl_absorpt_coefficient_mu 5.441
_exptl_absorpt_correction_T_max 0.286
_exptl_absorpt_correction_T_min 0.251
_exptl_absorpt_correction_type empirical
_exptl_absorpt_process_details 'ABSCOR by T.Higashi 8 March, 1995'
_exptl_crystal_colour 'dark green'
_exptl_crystal_density_diffrn 3.401
_exptl_crystal_density_method 'not measured'
_exptl_crystal_description block
_exptl_crystal_F_000 2076
_exptl_crystal_size_max 0.27
_exptl_crystal_size_mid 0.24
_exptl_crystal_size_min 0.23
_refine_diff_density_max 3.728
_refine_diff_density_min -1.326
_refine_diff_density_rms 0.184
_refine_ls_extinction_method none
_refine_ls_goodness_of_fit_ref 1.090
_refine_ls_hydrogen_treatment mixed
_refine_ls_matrix_type full
_refine_ls_number_parameters 604
_refine_ls_number_reflns 7548
_refine_ls_number_restraints 1092
_refine_ls_restrained_S_all 1.059
_refine_ls_R_factor_all 0.0372
_refine_ls_R_factor_gt 0.0327
_refine_ls_shift/su_max 0.001
_refine_ls_shift/su_mean 0.000
_refine_ls_structure_factor_coef Fsqd
_refine_ls_weighting_details 'calc w=1/[\s^2^(Fo^2^)+(0.0250P)^2^+19.0706P] where P=(Fo^2^+2Fc^2^)/3'
_refine_ls_weighting_scheme calc
_refine_ls_wR_factor_gt 0.0734
_refine_ls_wR_factor_ref 0.0753
_reflns_number_gt 6853
_reflns_number_total 7548
_reflns_threshold_expression >2sigma(I)
_cod_data_source_file c7dt01302g2.cif
_cod_data_source_block 4
_cod_original_sg_symbol_H-M P-1
_cod_database_code 7043184

loop_
_symmetry_equiv_pos_as_xyz
'x, y, z'
'-x, -y, -z'

loop_
_atom_site_label
_atom_site_type_symbol
_atom_site_fract_x
_atom_site_fract_y
_atom_site_fract_z
_atom_site_U_iso_or_equiv
_atom_site_adp_type
_atom_site_occupancy
_atom_site_symmetry_multiplicity
_atom_site_calc_flag
_atom_site_refinement_flags
Ba2 Ba 0.95747(4) 0.19976(3) 0.25327(3) 0.01345(10) Uani 1 1 d .
Ba1 Ba 1.48608(4) 0.23043(3) 0.41437(3) 0.01388(10) Uani 1 1 d .
Mo10 Mo 0.95470(5) -0.11096(5) 0.36757(4) 0.00843(12) Uani 1 1 d .
Mo9 Mo 0.87706(5) -0.17958(5) 0.15252(4) 0.00965(13) Uani 1 1 d .
Mo8 Mo 0.65516(5) -0.27943(5) 0.35109(4) 0.01013(13) Uani 1 1 d .
Mo7 Mo 0.99533(5) -0.44291(5) 0.36965(4) 0.00916(12) Uani 1 1 d .
Mo6 Mo 1.28815(5) -0.27964(5) 0.34942(4) 0.01126(13) Uani 1 1 d .
Mo5 Mo 1.37573(5) -0.04797(5) 0.24975(4) 0.01474(14) Uani 1 1 d .
Mo4 Mo 1.16944(5) 0.01676(5) 0.16666(4) 0.01332(13) Uani 1 1 d .
Mo3 Mo 0.53050(5) -0.55284(5) 0.25642(4) 0.01280(13) Uani 1 1 d .
Mo2 Mo 0.99111(5) -0.46438(5) 0.15320(4) 0.01258(13) Uani 1 1 d .
Mo1 Mo 0.70959(5) -0.65146(5) 0.17690(4) 0.01370(13) Uani 1 1 d .
Co2 Co 1.07944(7) -0.22330(7) 0.25963(6) 0.00822(18) Uani 1 1 d .
Co1 Co 0.82974(7) -0.37489(7) 0.26295(6) 0.00781(18) Uani 1 1 d .
O20 O 0.9374(4) -0.3176(4) 0.1800(3) 0.0122(7) Uani 1 1 d U
O19 O 0.6889(4) -0.4840(4) 0.1780(3) 0.0122(7) Uani 1 1 d U
O18 O 0.9703(4) -0.2820(4) 0.3426(3) 0.0114(7) Uani 1 1 d U
O17 O 0.7073(4) -0.4237(4) 0.3438(3) 0.0115(7) Uani 1 1 d U
O16 O 1.2312(4) -0.1395(4) 0.3394(3) 0.0127(7) Uani 1 1 d U
O15 O 0.7639(4) -0.2913(4) 0.0740(3) 0.0139(9) Uani 1 1 d U
O14 O 1.0382(4) -0.1000(4) 0.2594(3) 0.0125(7) Uani 1 1 d U
O13 O 0.8066(4) -0.2399(4) 0.2607(3) 0.0120(7) Uani 1 1 d U
O12 O 0.5485(4) -0.3975(4) 0.2559(3) 0.0126(8) Uani 1 1 d U
O11 O 0.9066(4) -0.4582(4) 0.4529(3) 0.0148(9) Uani 1 1 d U
O10 O 0.9402(4) 0.0109(4) 0.3491(3) 0.0162(8) Uani 1 1 d U
O9 O 1.1027(4) -0.3594(4) 0.2595(3) 0.0123(7) Uani 1 1 d U
O8 O 0.8161(4) -0.1951(4) 0.4246(3) 0.0125(8) Uani 1 1 d U
O7 O 1.1886(4) -0.1475(4) 0.1731(3) 0.0133(8) Uani 1 1 d U
O6 O 1.0754(4) -0.0610(4) 0.4488(3) 0.0148(9) Uani 1 1 d U
O5 O 0.5707(4) -0.3246(4) 0.4357(3) 0.0144(8) Uani 1 1 d U
O4 O 0.8264(4) -0.5628(4) 0.0993(3) 0.0155(8) Uani 1 1 d U
O3 O 1.3027(4) 0.0576(4) 0.2562(3) 0.0158(8) Uani 1 1 d U
O2 O 1.3579(4) -0.2036(4) 0.2520(3) 0.0148(8) Uani 1 1 d U
O1 O 1.0057(4) -0.5706(4) 0.3535(3) 0.0167(8) Uani 1 1 d U
O36 O 0.8696(4) -0.4981(4) 0.2644(3) 0.0123(7) Uani 1 1 d U
O35 O 1.0154(4) -0.1080(4) 0.0940(3) 0.0144(8) Uani 1 1 d U
O34 O 0.8377(4) -0.0690(4) 0.1619(3) 0.0177(8) Uani 1 1 d U
O33 O 1.4038(4) -0.1977(4) 0.4330(3) 0.0162(9) Uani 1 1 d U
O32 O 1.1557(4) -0.3326(4) 0.4242(3) 0.0133(8) Uani 1 1 d U
O31 O 1.2940(4) -0.4095(4) 0.3259(3) 0.0180(10) Uani 1 1 d U
O30 O 0.6088(4) -0.6520(4) 0.2666(3) 0.0153(8) Uani 1 1 d U
O29 O 0.6399(4) -0.1620(4) 0.3229(3) 0.0173(9) Uani 1 1 d U
O28 O 1.0326(4) -0.5730(4) 0.1656(3) 0.0188(8) Uani 1 1 d U
O27 O 0.5949(4) -0.7402(4) 0.0961(3) 0.0215(10) Uani 1 1 d U
O4W O 1.2429(4) 0.1944(4) 0.4002(3) 0.0217(10) Uani 1 1 d U
O3W O 1.2018(4) 0.3550(4) 0.2755(4) 0.0241(11) Uani 1 1 d U
O2W O 1.7220(4) 0.2571(4) 0.4054(3) 0.0232(11) Uani 1 1 d U
O1W O 1.3314(4) 0.0285(4) 0.4951(3) 0.0221(10) Uani 1 1 d U
O25 O 1.0673(4) -0.3938(5) 0.0723(3) 0.0228(11) Uani 1 1 d U
O24 O 1.1225(4) 0.1179(4) 0.2002(3) 0.0190(8) Uani 1 1 d U
O23 O 0.4277(4) -0.6239(4) 0.1639(3) 0.0203(10) Uani 1 1 d U
O22 O 1.4883(4) 0.0320(4) 0.3369(3) 0.0211(9) Uani 1 1 d U
O21 O 0.7704(4) -0.7380(4) 0.2100(3) 0.0193(9) Uani 1 1 d U
O26 O 1.2459(4) 0.0641(4) 0.0802(3) 0.0211(10) Uani 1 1 d U
O38 O 0.4489(4) -0.5967(4) 0.3429(3) 0.0181(9) Uani 1 1 d U
O8W O 1.6668(5) 0.4649(4) 0.4942(3) 0.0247(12) Uani 1 1 d U
O7W O 0.7174(5) 0.0548(5) 0.2736(4) 0.0298(11) Uani 1 1 d U
O37 O 1.4459(5) -0.0158(4) 0.1586(4) 0.0264(11) Uani 1 1 d U
N2 N 0.2377(5) -0.5806(5) 0.0897(4) 0.0197(13) Uani 1 1 d .
H2C H 0.1688 -0.6066 0.1148 0.030 Uiso 1 1 calc R
H2D H 0.2847 -0.6090 0.1120 0.030 Uiso 1 1 calc R
H2E H 0.2187 -0.6050 0.0327 0.030 Uiso 1 1 calc R
O6W O 0.9903(6) 0.2353(5) 0.4297(4) 0.0377(13) Uani 1 1 d U
N1 N 0.5925(5) -0.2053(5) 0.0346(4) 0.0218(14) Uani 1 1 d .
H1C H 0.6313 -0.1269 0.0501 0.033 Uiso 1 1 calc R
H1D H 0.5594 -0.2225 -0.0208 0.033 Uiso 1 1 calc R
H1E H 0.6460 -0.2326 0.0410 0.033 Uiso 1 1 calc R
C3 C 0.4241(7) -0.3980(6) 0.0657(5) 0.0201(16) Uani 1 1 d .
H3A H 0.4065 -0.4180 0.0028 0.024 Uiso 1 1 calc R
H3B H 0.4752 -0.4311 0.0863 0.024 Uiso 1 1 calc R
O5W O 0.9711(7) 0.1943(6) 0.0760(4) 0.0539(16) Uani 1 1 d U
C2 C 0.4930(7) -0.2618(6) 0.0909(5) 0.0238(17) Uani 1 1 d .
H2A H 0.4352 -0.2313 0.0844 0.029 Uiso 1 1 calc R
H2B H 0.5288 -0.2419 0.1513 0.029 Uiso 1 1 calc R
C1 C 0.3056(7) -0.4492(6) 0.1057(6) 0.0247(17) Uani 1 1 d .
H1A H 0.3238 -0.4231 0.1679 0.030 Uiso 1 1 calc R
H1B H 0.2534 -0.4188 0.0820 0.030 Uiso 1 1 calc R
OW1 O 0.7910(7) 0.2076(6) -0.0048(5) 0.0572(17) Uani 1 1 d U
OW2 O 0.6518(6) 0.0292(6) 0.0780(5) 0.0534(14) Uani 1 1 d U

loop_
_atom_site_aniso_label
_atom_site_aniso_U_11
_atom_site_aniso_U_22
_atom_site_aniso_U_33
_atom_site_aniso_U_23
_atom_site_aniso_U_13
_atom_site_aniso_U_12
Ba2 0.0128(2) 0.0147(2) 0.0163(2) 0.00537(17) 0.00459(16) 0.00844(17)
Ba1 0.0152(2) 0.0133(2) 0.0162(2) 0.00452(17) 0.00527(17) 0.00851(17)
Mo10 0.0086(3) 0.0068(3) 0.0098(3) 0.0008(2) 0.0033(2) 0.0035(2)
Mo9 0.0114(3) 0.0098(3) 0.0100(3) 0.0025(2) 0.0029(2) 0.0065(2)
Mo8 0.0090(3) 0.0101(3) 0.0136(3) 0.0038(2) 0.0043(2) 0.0058(2)
Mo7 0.0072(3) 0.0071(3) 0.0124(3) 0.0014(2) -0.0004(2) 0.0031(2)
Mo6 0.0077(3) 0.0102(3) 0.0157(3) -0.0007(2) -0.0006(2) 0.0048(2)
Mo5 0.0094(3) 0.0107(3) 0.0222(4) 0.0010(3) 0.0072(2) 0.0029(2)
Mo4 0.0144(3) 0.0089(3) 0.0186(3) 0.0037(2) 0.0088(2) 0.0060(2)
Mo3 0.0069(3) 0.0096(3) 0.0205(4) 0.0045(2) -0.0003(2) 0.0026(2)
Mo2 0.0113(3) 0.0137(3) 0.0137(3) -0.0045(2) -0.0009(2) 0.0082(2)
Mo1 0.0111(3) 0.0084(3) 0.0205(4) -0.0028(2) -0.0057(2) 0.0056(2)
Co2 0.0065(4) 0.0076(4) 0.0106(5) 0.0013(4) 0.0022(3) 0.0034(3)
Co1 0.0064(4) 0.0068(4) 0.0106(5) 0.0006(4) 0.0007(3) 0.0036(3)
O20 0.0119(13) 0.0123(13) 0.0141(14) 0.0021(12) 0.0018(12) 0.0073(11)
O19 0.0096(14) 0.0113(14) 0.0170(16) 0.0012(13) 0.0005(13) 0.0062(12)
O18 0.0105(13) 0.0113(13) 0.0134(14) 0.0026(12) 0.0029(12) 0.0057(11)
O17 0.0087(13) 0.0119(13) 0.0165(14) 0.0036(12) 0.0035(12) 0.0066(11)
O16 0.0116(13) 0.0116(13) 0.0163(15) 0.0006(12) 0.0017(12) 0.0070(11)
O15 0.017(2) 0.014(2) 0.012(2) 0.0014(18) 0.0032(18) 0.0074(17)
O14 0.0138(12) 0.0108(12) 0.0151(13) 0.0014(11) 0.0047(11) 0.0073(11)
O13 0.0115(12) 0.0119(12) 0.0151(14) 0.0032(12) 0.0036(12) 0.0072(11)
O12 0.0091(14) 0.0131(14) 0.0174(16) 0.0043(13) 0.0026(13) 0.0062(12)
O11 0.013(2) 0.015(2) 0.016(2) 0.0031(18) 0.0030(18) 0.0051(17)
O10 0.0190(16) 0.0128(15) 0.0189(17) 0.0025(14) 0.0058(14) 0.0087(13)
O9 0.0117(12) 0.0129(12) 0.0151(14) 0.0000(12) 0.0008(12) 0.0087(11)
O8 0.0114(14) 0.0121(14) 0.0144(16) 0.0035(13) 0.0045(13) 0.0052(12)
O7 0.0137(14) 0.0117(14) 0.0162(16) 0.0027(13) 0.0051(13) 0.0070(12)
O6 0.015(2) 0.0142(19) 0.014(2) 0.0001(17) 0.0024(17) 0.0066(17)
O5 0.0093(16) 0.0146(17) 0.0186(19) 0.0032(15) 0.0029(15) 0.0049(14)
O4 0.0141(14) 0.0157(14) 0.0179(16) -0.0031(14) -0.0021(13) 0.0097(12)
O3 0.0153(14) 0.0115(14) 0.0207(16) -0.0007(13) 0.0076(13) 0.0063(12)
O2 0.0122(14) 0.0135(14) 0.0197(16) -0.0012(14) 0.0028(13) 0.0075(12)
O1 0.0169(16) 0.0132(16) 0.0203(18) 0.0007(15) -0.0015(15) 0.0083(13)
O36 0.0113(12) 0.0119(12) 0.0161(14) 0.0005(12) -0.0005(12) 0.0082(11)
O35 0.0153(14) 0.0129(14) 0.0168(16) 0.0032(13) 0.0054(13) 0.0076(12)
O34 0.0209(15) 0.0155(15) 0.0226(17) 0.0051(14) 0.0067(14) 0.0126(13)
O33 0.0110(16) 0.0162(17) 0.0215(19) -0.0001(15) 0.0005(15) 0.0072(14)
O32 0.0114(14) 0.0129(14) 0.0155(16) 0.0005(13) 0.0005(13) 0.0062(12)
O31 0.017(2) 0.016(2) 0.021(2) -0.0012(18) 0.0010(18) 0.0093(17)
O30 0.0124(14) 0.0125(14) 0.0207(16) 0.0025(13) -0.0012(13) 0.0062(12)
O29 0.017(2) 0.015(2) 0.023(2) 0.0050(18) 0.0051(18) 0.0101(17)
O28 0.0152(16) 0.0177(16) 0.0232(18) -0.0061(15) -0.0040(15) 0.0100(14)
O27 0.016(2) 0.017(2) 0.030(3) -0.002(2) -0.006(2) 0.0080(18)
O4W 0.020(2) 0.020(2) 0.023(2) 0.0016(18) 0.0023(18) 0.0088(17)
O3W 0.020(2) 0.018(2) 0.033(3) -0.001(2) 0.001(2) 0.0097(19)
O2W 0.013(2) 0.030(3) 0.017(3) -0.006(2) 0.001(2) 0.004(2)
O1W 0.019(2) 0.019(2) 0.018(2) -0.0004(19) 0.0010(19) 0.0016(18)
O25 0.020(2) 0.033(2) 0.016(2) -0.002(2) 0.0031(19) 0.0139(19)
O24 0.0203(16) 0.0136(15) 0.0246(18) -0.0004(15) 0.0083(15) 0.0092(13)
O23 0.014(2) 0.015(2) 0.029(3) 0.0041(19) -0.0033(19) 0.0062(18)
O22 0.0156(17) 0.0163(17) 0.0266(19) -0.0053(16) 0.0007(16) 0.0054(14)
O21 0.0179(16) 0.0143(16) 0.0244(19) -0.0017(15) -0.0046(15) 0.0084(14)
O26 0.022(2) 0.019(2) 0.023(2) 0.0059(19) 0.0120(19) 0.0083(19)
O38 0.0114(17) 0.0173(17) 0.0246(19) 0.0092(16) 0.0029(16) 0.0051(14)
O8W 0.021(3) 0.021(3) 0.019(3) 0.005(2) 0.005(2) 0.000(2)
O7W 0.025(2) 0.025(2) 0.045(3) 0.015(2) 0.013(2) 0.013(2)
O37 0.028(2) 0.020(2) 0.032(3) 0.005(2) 0.016(2) 0.010(2)
N2 0.016(3) 0.025(3) 0.017(4) 0.003(3) 0.002(3) 0.010(3)
O6W 0.063(3) 0.019(2) 0.025(3) 0.004(2) 0.003(3) 0.016(2)
N1 0.022(3) 0.022(3) 0.020(4) 0.004(3) 0.000(3) 0.009(3)
C3 0.030(4) 0.020(4) 0.019(4) 0.005(3) 0.007(3) 0.018(3)
O5W 0.066(3) 0.037(2) 0.040(3) -0.002(2) 0.023(2) 0.009(2)
C2 0.027(4) 0.022(4) 0.024(5) 0.003(3) 0.004(3) 0.013(3)
C1 0.024(4) 0.027(4) 0.031(5) 0.004(4) 0.007(3) 0.017(3)
OW1 0.060(3) 0.046(3) 0.055(4) 0.005(3) 0.013(3) 0.017(3)
OW2 0.053(3) 0.040(2) 0.057(3) 0.003(2) 0.017(2) 0.013(2)

loop_
_atom_type_symbol
_atom_type_description
_atom_type_scat_dispersion_real
_atom_type_scat_dispersion_imag
_atom_type_scat_source
C C 0.0033 0.0016 'International Tables Vol C Tables 4.2.6.8 and 6.1.1.4'
H H 0.0000 0.0000 'International Tables Vol C Tables 4.2.6.8 and 6.1.1.4'
N N 0.0061 0.0033 'International Tables Vol C Tables 4.2.6.8 and 6.1.1.4'
O O 0.0106 0.0060 'International Tables Vol C Tables 4.2.6.8 and 6.1.1.4'
Co Co 0.3494 0.9721 'International Tables Vol C Tables 4.2.6.8 and 6.1.1.4'
Mo Mo -1.6832 0.6857 'International Tables Vol C Tables 4.2.6.8 and 6.1.1.4'
Ba Ba -0.3244 2.2819 'International Tables Vol C Tables 4.2.6.8 and 6.1.1.4'

loop_
_geom_angle_atom_site_label_1
_geom_angle_atom_site_label_2
_geom_angle_atom_site_label_3
_geom_angle
_geom_angle_site_symmetry_1
_geom_angle_site_symmetry_3
O3W Ba2 O6W 82.35(18) . .
O3W Ba2 O7W 166.13(17) . .
O6W Ba2 O7W 83.82(18) . .
O3W Ba2 O5W 86.76(18) . .
O6W Ba2 O5W 169.11(19) . .
O7W Ba2 O5W 107.06(19) . .
O3W Ba2 O24 61.44(14) . .
O6W Ba2 O24 106.57(17) . .
O7W Ba2 O24 124.27(14) . .
O5W Ba2 O24 68.00(19) . .
O3W Ba2 O21 124.03(14) . 1_565
O6W Ba2 O21 103.61(17) . 1_565
O7W Ba2 O21 58.70(14) . 1_565
O5W Ba2 O21 82.29(19) . 1_565
O24 Ba2 O21 149.82(15) . 1_565
O3W Ba2 O10 103.49(14) . .
O6W Ba2 O10 59.78(14) . .
O7W Ba2 O10 70.10(14) . .
O5W Ba2 O10 123.73(17) . .
O24 Ba2 O10 69.51(13) . .
O21 Ba2 O10 127.93(13) 1_565 .
O3W Ba2 O1 69.83(14) . 1_565
O6W Ba2 O1 58.69(14) . 1_565
O7W Ba2 O1 101.87(15) . 1_565
O5W Ba2 O1 117.00(16) . 1_565
O24 Ba2 O1 130.80(13) . 1_565
O21 Ba2 O1 67.30(13) 1_565 1_565
O10 Ba2 O1 118.45(13) . 1_565
O3W Ba2 O28 64.84(13) . 1_565
O6W Ba2 O28 115.37(14) . 1_565
O7W Ba2 O28 121.04(14) . 1_565
O5W Ba2 O28 58.92(16) . 1_565
O24 Ba2 O28 103.73(13) . 1_565
O21 Ba2 O28 62.59(13) 1_565 1_565
O10 Ba2 O28 168.29(12) . 1_565
O1 Ba2 O28 58.15(13) 1_565 1_565
O3W Ba2 O34 124.51(13) . .
O6W Ba2 O34 116.41(14) . .
O7W Ba2 O34 63.42(14) . .
O5W Ba2 O34 70.33(16) . .
O24 Ba2 O34 63.15(12) . .
O21 Ba2 O34 102.69(13) 1_565 .
O10 Ba2 O34 58.27(13) . .
O1 Ba2 O34 165.29(12) 1_565 .
O28 Ba2 O34 128.17(12) 1_565 .
O22 Ba1 O38 131.00(15) . 1_665
O22 Ba1 O2W 65.93(14) . .
O38 Ba1 O2W 113.77(14) 1_665 .
O22 Ba1 O5 143.23(14) . 2_756
O38 Ba1 O5 81.96(14) 1_665 2_756
O2W Ba1 O5 120.94(14) . 2_756
O22 Ba1 O4W 109.65(14) . .
O38 Ba1 O4W 64.11(13) 1_665 .
O2W Ba1 O4W 172.63(15) . .
O5 Ba1 O4W 66.24(14) 2_756 .
O22 Ba1 O33 86.06(14) . 2_856
O38 Ba1 O33 140.74(14) 1_665 2_856
O2W Ba1 O33 64.92(14) . 2_856
O5 Ba1 O33 68.82(13) 2_756 2_856
O4W Ba1 O33 121.50(14) . 2_856
O22 Ba1 O1W 70.11(15) . .
O38 Ba1 O1W 133.38(14) 1_665 .
O2W Ba1 O1W 112.85(15) . .
O5 Ba1 O1W 74.73(13) 2_756 .
O4W Ba1 O1W 69.60(14) . .
O33 Ba1 O1W 63.90(13) 2_856 .
O22 Ba1 O8W 136.45(15) . .
O38 Ba1 O8W 68.86(14) 1_665 .
O2W Ba1 O8W 70.53(15) . .
O5 Ba1 O8W 63.34(13) 2_756 .
O4W Ba1 O8W 113.75(15) . .
O33 Ba1 O8W 74.69(14) 2_856 .
O1W Ba1 O8W 129.17(14) . .
O22 Ba1 O30 86.58(14) . 1_665
O38 Ba1 O30 55.89(13) 1_665 1_665
O2W Ba1 O30 65.02(14) . 1_665
O5 Ba1 O30 129.95(12) 2_756 1_665
O4W Ba1 O30 109.54(13) . 1_665
O33 Ba1 O30 127.86(12) 2_856 1_665
O1W Ba1 O30 153.89(13) . 1_665
O8W Ba1 O30 76.00(13) . 1_665
O22 Ba1 O3 54.98(13) . .
O38 Ba1 O3 84.99(13) 1_665 .
O2W Ba1 O3 111.16(13) . .
O5 Ba1 O3 127.21(12) 2_756 .
O4W Ba1 O3 62.05(13) . .
O33 Ba1 O3 133.53(12) 2_856 .
O1W Ba1 O3 78.26(13) . .
O8W Ba1 O3 150.83(13) . .
O30 Ba1 O3 78.73(12) 1_665 .
O22 Ba1 Mo3 111.50(11) . 1_665
O38 Ba1 Mo3 25.10(10) 1_665 1_665
O2W Ba1 Mo3 92.31(11) . 1_665
O5 Ba1 Mo3 104.46(9) 2_756 1_665
O4W Ba1 Mo3 83.82(10) . 1_665
O33 Ba1 Mo3 143.36(9) 2_856 1_665
O1W Ba1 Mo3 151.47(10) . 1_665
O8W Ba1 Mo3 70.59(10) . 1_665
O30 Ba1 Mo3 30.81(8) 1_665 1_665
O3 Ba1 Mo3 80.25(8) . 1_665
O22 Ba1 Mo5 24.20(10) . .
O38 Ba1 Mo5 111.45(10) 1_665 .
O2W Ba1 Mo5 85.70(10) . .
O5 Ba1 Mo5 143.52(9) 2_756 .
O4W Ba1 Mo5 88.64(10) . .
O33 Ba1 Mo5 107.60(9) 2_856 .
O1W Ba1 Mo5 71.75(10) . .
O8W Ba1 Mo5 152.80(10) . .
O30 Ba1 Mo5 82.17(9) 1_665 .
O3 Ba1 Mo5 30.79(8) . .
Mo3 Ba1 Mo5 98.239(16) 1_665 .
O10 Mo10 O6 105.7(2) . .
O10 Mo10 O8 101.8(2) . .
O6 Mo10 O8 103.1(2) . .
O10 Mo10 O14 89.7(2) . .
O6 Mo10 O14 102.3(2) . .
O8 Mo10 O14 147.99(19) . .
O10 Mo10 O13 96.59(19) . .
O6 Mo10 O13 157.38(18) . .
O8 Mo10 O13 75.17(18) . .
O14 Mo10 O13 73.89(17) . .
O10 Mo10 O18 160.8(2) . .
O6 Mo10 O18 87.40(18) . .
O8 Mo10 O18 88.32(17) . .
O14 Mo10 O18 73.66(16) . .
O13 Mo10 O18 70.06(15) . .
O10 Mo10 Co2 126.71(16) . .
O6 Mo10 Co2 88.70(15) . .
O8 Mo10 Co2 124.88(13) . .
O14 Mo10 Co2 37.07(12) . .
O13 Mo10 Co2 74.86(11) . .
O18 Mo10 Co2 37.92(11) . .
O34 Mo9 O15 105.1(2) . .
O34 Mo9 O35 99.5(2) . .
O15 Mo9 O35 104.4(2) . .
O34 Mo9 O13 93.1(2) . .
O15 Mo9 O13 99.69(19) . .
O35 Mo9 O13 148.74(19) . .
O34 Mo9 O14 98.6(2) . .
O15 Mo9 O14 155.87(18) . .
O35 Mo9 O14 75.80(18) . .
O13 Mo9 O14 74.08(17) . .
O34 Mo9 O20 164.6(2) . .
O15 Mo9 O20 86.03(18) . .
O35 Mo9 O20 87.79(17) . .
O13 Mo9 O20 74.18(16) . .
O14 Mo9 O20 69.84(15) . .
O34 Mo9 Co1 130.69(16) . .
O15 Mo9 Co1 86.25(14) . .
O35 Mo9 Co1 124.40(13) . .
O13 Mo9 Co1 37.66(12) . .
O14 Mo9 Co1 74.64(11) . .
O20 Mo9 Co1 37.81(11) . .
O29 Mo8 O5 105.8(2) . .
O29 Mo8 O12 99.0(2) . .
O5 Mo8 O12 101.8(2) . .
O29 Mo8 O8 100.3(2) . .
O5 Mo8 O8 95.1(2) . .
O12 Mo8 O8 149.76(18) . .
O29 Mo8 O17 159.2(2) . .
O5 Mo8 O17 94.77(18) . .
O12 Mo8 O17 73.31(17) . .
O8 Mo8 O17 80.48(17) . .
O29 Mo8 O13 89.98(19) . .
O5 Mo8 O13 161.58(18) . .
O12 Mo8 O13 84.61(17) . .
O8 Mo8 O13 72.37(17) . .
O17 Mo8 O13 70.29(15) . .
O1 Mo7 O11 106.1(2) . .
O1 Mo7 O32 101.7(2) . .
O11 Mo7 O32 102.6(2) . .
O1 Mo7 O36 91.0(2) . .
O11 Mo7 O36 101.9(2) . .
O32 Mo7 O36 147.89(19) . .
O1 Mo7 O9 96.10(19) . .
O11 Mo7 O9 157.66(18) . .
O32 Mo7 O9 74.95(18) . .
O36 Mo7 O9 74.47(17) . .
O1 Mo7 O18 161.3(2) . .
O11 Mo7 O18 87.59(18) . .
O32 Mo7 O18 87.25(17) . .
O36 Mo7 O18 73.36(16) . .
O9 Mo7 O18 70.18(15) . .
O1 Mo7 Co1 127.87(16) . .
O11 Mo7 Co1 88.77(15) . .
O32 Mo7 Co1 123.77(13) . .
O36 Mo7 Co1 36.86(12) . .
O9 Mo7 Co1 75.13(11) . .
O18 Mo7 Co1 37.75(11) . .
O33 Mo6 O31 105.4(2) . .
O33 Mo6 O2 102.1(2) . .
O31 Mo6 O2 99.7(2) . .
O33 Mo6 O32 94.9(2) . .
O31 Mo6 O32 99.5(2) . .
O2 Mo6 O32 149.88(18) . .
O33 Mo6 O16 94.55(19) . .
O31 Mo6 O16 160.0(2) . .
O2 Mo6 O16 73.71(17) . .
O32 Mo6 O16 80.35(17) . .
O33 Mo6 O9 161.70(19) . .
O31 Mo6 O9 90.16(19) . .
O2 Mo6 O9 84.35(18) . .
O32 Mo6 O9 72.63(17) . .
O16 Mo6 O9 70.60(15) . .
O37 Mo5 O22 106.7(2) . .
O37 Mo5 O2 98.9(2) . .
O22 Mo5 O2 101.1(2) . .
O37 Mo5 O3 101.4(2) . .
O22 Mo5 O3 94.9(2) . .
O2 Mo5 O3 149.25(18) . .
O37 Mo5 O7 92.3(2) . .
O22 Mo5 O7 159.4(2) . .
O2 Mo5 O7 83.40(17) . .
O3 Mo5 O7 73.01(17) . .
O37 Mo5 O16 160.9(2) . .
O22 Mo5 O16 92.0(2) . .
O2 Mo5 O16 72.78(17) . .
O3 Mo5 O16 80.65(17) . .
O7 Mo5 O16 69.97(16) . .
O37 Mo5 Ba1 111.15(17) . .
O22 Mo5 Ba1 40.54(16) . .
O2 Mo5 Ba1 135.94(15) . .
O3 Mo5 Ba1 54.37(14) . .
O7 Mo5 Ba1 125.02(11) . .
O16 Mo5 Ba1 85.68(11) . .
O26 Mo4 O24 106.4(2) . .
O26 Mo4 O3 101.6(2) . .
O24 Mo4 O3 100.8(2) . .
O26 Mo4 O35 94.1(2) . .
O24 Mo4 O35 100.2(2) . .
O3 Mo4 O35 148.93(18) . .
O26 Mo4 O7 98.9(2) . .
O24 Mo4 O7 154.7(2) . .
O3 Mo4 O7 73.28(17) . .
O35 Mo4 O7 77.95(17) . .
O26 Mo4 O14 163.5(2) . .
O24 Mo4 O14 85.32(19) . .
O3 Mo4 O14 87.12(18) . .
O35 Mo4 O14 72.07(17) . .
O7 Mo4 O14 70.02(15) . .
O38 Mo3 O23 106.8(2) . .
O38 Mo3 O12 101.1(2) . .
O23 Mo3 O12 99.1(2) . .
O38 Mo3 O30 95.2(2) . .
O23 Mo3 O30 102.0(2) . .
O12 Mo3 O30 148.24(18) . .
O38 Mo3 O19 160.54(19) . .
O23 Mo3 O19 91.2(2) . .
O12 Mo3 O19 82.83(17) . .
O30 Mo3 O19 73.34(17) . .
O38 Mo3 O17 92.9(2) . .
O23 Mo3 O17 160.0(2) . .
O12 Mo3 O17 72.56(17) . .
O30 Mo3 O17 79.61(17) . .
O19 Mo3 O17 69.94(16) . .
O38 Mo3 Ba1 43.71(15) . 1_445
O23 Mo3 Ba1 109.91(15) . 1_445
O12 Mo3 Ba1 139.06(14) . 1_445
O30 Mo3 Ba1 51.51(14) . 1_445
O19 Mo3 Ba1 123.38(11) . 1_445
O17 Mo3 Ba1 86.91(11) . 1_445
O25 Mo2 O28 105.6(2) . .
O25 Mo2 O4 104.1(2) . .
O28 Mo2 O4 98.8(2) . .
O25 Mo2 O9 102.0(2) . .
O28 Mo2 O9 92.7(2) . .
O4 Mo2 O9 147.29(19) . .
O25 Mo2 O20 88.2(2) . .
O28 Mo2 O20 163.2(2) . .
O4 Mo2 O20 86.80(17) . .
O9 Mo2 O20 74.70(16) . .
O25 Mo2 O36 156.8(2) . .
O28 Mo2 O36 97.5(2) . .
O4 Mo2 O36 74.38(18) . .
O9 Mo2 O36 73.82(17) . .
O20 Mo2 O36 68.63(15) . .
O25 Mo2 Co2 88.38(17) . .
O28 Mo2 Co2 130.68(16) . .
O4 Mo2 Co2 123.76(13) . .
O9 Mo2 Co2 38.01(12) . .
O20 Mo2 Co2 38.22(11) . .
O36 Mo2 Co2 74.33(11) . .
O27 Mo1 O21 104.9(2) . .
O27 Mo1 O30 98.3(2) . .
O21 Mo1 O30 103.1(2) . .
O27 Mo1 O4 95.1(2) . .
O21 Mo1 O4 100.8(2) . .
O30 Mo1 O4 148.49(18) . .
O27 Mo1 O36 166.0(2) . .
O21 Mo1 O36 86.44(19) . .
O30 Mo1 O36 86.75(18) . .
O4 Mo1 O36 74.48(18) . .
O27 Mo1 O19 98.67(19) . .
O21 Mo1 O19 156.4(2) . .
O30 Mo1 O19 72.37(17) . .
O4 Mo1 O19 77.49(17) . .
O36 Mo1 O19 70.30(15) . .
O18 Co2 O20 83.47(19) . .
O18 Co2 O14 87.38(19) . .
O20 Co2 O14 87.80(19) . .
O18 Co2 O9 88.24(19) . .
O20 Co2 O9 87.43(19) . .
O14 Co2 O9 173.87(19) . .
O18 Co2 O16 97.81(19) . .
O20 Co2 O16 173.67(18) . .
O14 Co2 O16 98.43(19) . .
O9 Co2 O16 86.41(18) . .
O18 Co2 O7 173.53(18) . .
O20 Co2 O7 96.34(19) . .
O14 Co2 O7 86.15(18) . .
O9 Co2 O7 98.22(18) . .
O16 Co2 O7 83.09(19) . .
O18 Co2 Co1 41.78(14) . .
O20 Co2 Co1 41.69(14) . .
O14 Co2 Co1 86.64(13) . .
O9 Co2 Co1 87.23(13) . .
O16 Co2 Co1 139.27(14) . .
O7 Co2 Co1 137.64(14) . .
O18 Co2 Mo2 94.70(14) . .
O20 Co2 Mo2 49.13(13) . .
O14 Co2 Mo2 136.05(15) . .
O9 Co2 Mo2 40.19(14) . .
O16 Co2 Mo2 124.54(13) . .
O7 Co2 Mo2 90.01(13) . .
Co1 Co2 Mo2 67.53(3) . .
O18 Co2 Mo10 48.94(13) . .
O20 Co2 Mo10 93.77(14) . .
O14 Co2 Mo10 40.11(14) . .
O9 Co2 Mo10 136.50(14) . .
O16 Co2 Mo10 91.71(13) . .
O7 Co2 Mo10 124.72(13) . .
Co1 Co2 Mo10 66.60(3) . .
Mo2 Co2 Mo10 134.12(3) . .
O20 Co1 O18 84.23(19) . .
O20 Co1 O36 87.92(19) . .
O18 Co1 O36 87.60(19) . .
O20 Co1 O13 87.59(18) . .
O18 Co1 O13 88.27(19) . .
O36 Co1 O13 174.19(19) . .
O20 Co1 O17 172.74(18) . .
O18 Co1 O17 98.79(19) . .
O36 Co1 O17 98.77(18) . .
O13 Co1 O17 85.90(18) . .
O20 Co1 O19 94.5(2) . .
O18 Co1 O19 174.09(18) . .
O36 Co1 O19 86.59(18) . .
O13 Co1 O19 97.44(18) . .
O17 Co1 O19 83.15(19) . .
O20 Co1 Co2 42.14(14) . .
O18 Co1 Co2 42.09(14) . .
O36 Co1 Co2 87.11(13) . .
O13 Co1 Co2 87.08(13) . .
O17 Co1 Co2 140.45(14) . .
O19 Co1 Co2 136.37(14) . .
O20 Co1 Mo9 49.07(13) . .
O18 Co1 Mo9 94.42(13) . .
O36 Co1 Mo9 136.26(14) . .
O13 Co1 Mo9 40.12(14) . .
O17 Co1 Mo9 123.86(12) . .
O19 Co1 Mo9 89.06(13) . .
Co2 Co1 Mo9 66.98(3) . .
O20 Co1 Mo7 94.13(13) . .
O18 Co1 Mo7 49.31(13) . .
O36 Co1 Mo7 39.89(14) . .
O13 Co1 Mo7 136.92(14) . .
O17 Co1 Mo7 92.82(13) . .
O19 Co1 Mo7 125.21(12) . .
Co2 Co1 Mo7 67.09(3) . .
Mo9 Co1 Mo7 134.06(3) . .
Co1 O20 Co2 96.2(2) . .
Co1 O20 Mo9 93.12(18) . .
Co2 O20 Mo9 100.34(18) . .
Co1 O20 Mo2 101.83(18) . .
Co2 O20 Mo2 92.65(17) . .
Mo9 O20 Mo2 159.0(2) . .
Co1 O19 Mo3 104.0(2) . .
Co1 O19 Mo1 99.80(18) . .
Mo3 O19 Mo1 93.02(15) . .
Co1 O18 Co2 96.1(2) . .
Co1 O18 Mo10 100.20(18) . .
Co2 O18 Mo10 93.14(17) . .
Co1 O18 Mo7 92.94(17) . .
Co2 O18 Mo7 100.32(18) . .
Mo10 O18 Mo7 160.1(2) . .
Co1 O17 Mo8 102.44(18) . .
Co1 O17 Mo3 102.9(2) . .
Mo8 O17 Mo3 92.38(15) . .
Co2 O16 Mo6 102.29(19) . .
Co2 O16 Mo5 102.9(2) . .
Mo6 O16 Mo5 91.89(16) . .
Co2 O14 Mo10 102.8(2) . .
Co2 O14 Mo9 101.28(19) . .
Mo10 O14 Mo9 102.28(18) . .
Co2 O14 Mo4 101.65(19) . .
Mo10 O14 Mo4 149.0(2) . .
Mo9 O14 Mo4 91.19(16) . .
Co1 O13 Mo9 102.2(2) . .
Co1 O13 Mo10 100.76(19) . .
Mo9 O13 Mo10 102.86(18) . .
Co1 O13 Mo8 101.31(18) . .
Mo9 O13 Mo8 149.4(2) . .
Mo10 O13 Mo8 91.65(17) . .
Mo3 O12 Mo8 116.4(2) . .
Mo10 O10 Ba2 155.9(2) . .
Co2 O9 Mo2 101.8(2) . .
Co2 O9 Mo7 100.65(19) . .
Mo2 O9 Mo7 102.98(18) . .
Co2 O9 Mo6 100.65(19) . .
Mo2 O9 Mo6 150.5(2) . .
Mo7 O9 Mo6 91.31(16) . .
Mo10 O8 Mo8 116.4(2) . .
Co2 O7 Mo5 104.0(2) . .
Co2 O7 Mo4 101.91(19) . .
Mo5 O7 Mo4 93.51(16) . .
Mo8 O5 Ba1 140.4(2) . 2_756
Mo2 O4 Mo1 115.1(2) . .
Mo4 O3 Mo5 114.9(2) . .
Mo4 O3 Ba1 150.1(2) . .
Mo5 O3 Ba1 94.85(17) . .
Mo6 O2 Mo5 116.0(2) . .
Mo7 O1 Ba2 154.5(2) . 1_545
Co1 O36 Mo7 103.3(2) . .
Co1 O36 Mo1 103.02(19) . .
Mo7 O36 Mo1 148.2(2) . .
Co1 O36 Mo2 101.08(19) . .
Mo7 O36 Mo2 101.69(18) . .
Mo1 O36 Mo2 90.46(17) . .
Mo9 O35 Mo4 115.8(2) . .
Mo9 O34 Ba2 137.5(2) . .
Mo6 O33 Ba1 139.5(2) . 2_856
Mo7 O32 Mo6 116.7(2) . .
Mo1 O30 Mo3 115.8(2) . .
Mo1 O30 Ba1 145.8(2) . 1_445
Mo3 O30 Ba1 97.68(17) . 1_445
Mo2 O28 Ba2 141.2(2) . 1_545
Mo4 O24 Ba2 157.3(2) . .
Mo5 O22 Ba1 115.3(2) . .
Mo1 O21 Ba2 157.0(2) . 1_545
Mo3 O38 Ba1 111.2(2) . 1_445
C1 C3 C2 109.3(6) . .
N1 C2 C3 110.7(6) . .
N2 C1 C3 112.8(6) . .

loop_
_geom_bond_atom_site_label_1
_geom_bond_atom_site_label_2
_geom_bond_distance
_geom_bond_site_symmetry_2
Ba2 O3W 2.707(5) .
Ba2 O6W 2.711(6) .
Ba2 O7W 2.729(5) .
Ba2 O5W 2.771(7) .
Ba2 O24 2.841(5) .
Ba2 O21 2.850(5) 1_565
Ba2 O10 2.905(4) .
Ba2 O1 2.984(5) 1_565
Ba2 O28 3.110(5) 1_565
Ba2 O34 3.193(5) .
Ba1 O22 2.738(5) .
Ba1 O38 2.791(4) 1_665
Ba1 O2W 2.793(5) .
Ba1 O5 2.811(5) 2_756
Ba1 O4W 2.815(5) .
Ba1 O33 2.825(5) 2_856
Ba1 O1W 2.876(5) .
Ba1 O8W 2.875(5) .
Ba1 O30 2.974(5) 1_665
Ba1 O3 3.108(5) .
Ba1 Mo3 3.7660(7) 1_665
Ba1 Mo5 3.8099(7) .
Mo10 O10 1.712(4) .
Mo10 O6 1.715(5) .
Mo10 O8 1.882(4) .
Mo10 O14 2.015(5) .
Mo10 O13 2.260(5) .
Mo10 O18 2.303(4) .
Mo10 Co2 3.0494(10) .
Mo9 O34 1.709(4) .
Mo9 O15 1.755(5) .
Mo9 O35 1.870(4) .
Mo9 O13 2.000(4) .
Mo9 O14 2.263(5) .
Mo9 O20 2.295(4) .
Mo9 Co1 3.0334(10) .
Mo8 O29 1.705(4) .
Mo8 O5 1.708(5) .
Mo8 O12 1.919(5) .
Mo8 O8 1.974(4) .
Mo8 O17 2.235(4) .
Mo8 O13 2.311(4) .
Mo7 O1 1.708(4) .
Mo7 O11 1.720(5) .
Mo7 O32 1.894(4) .
Mo7 O36 2.005(4) .
Mo7 O9 2.273(4) .
Mo7 O18 2.310(4) .
Mo7 Co1 3.0428(10) .
Mo6 O33 1.714(5) .
Mo6 O31 1.716(4) .
Mo6 O2 1.913(5) .
Mo6 O32 1.965(4) .
Mo6 O16 2.242(4) .
Mo6 O9 2.319(4) .
Mo5 O37 1.695(5) .
Mo5 O22 1.727(5) .
Mo5 O2 1.917(4) .
Mo5 O3 1.957(4) .
Mo5 O7 2.235(5) .
Mo5 O16 2.279(4) .
Mo4 O26 1.691(5) .
Mo4 O24 1.714(4) .
Mo4 O3 1.920(5) .
Mo4 O35 2.000(5) .
Mo4 O7 2.252(4) .
Mo4 O14 2.325(4) .
Mo3 O38 1.714(5) .
Mo3 O23 1.717(5) .
Mo3 O12 1.910(4) .
Mo3 O30 1.947(4) .
Mo3 O19 2.237(4) .
Mo3 O17 2.275(4) .
Mo3 Ba1 3.7660(7) 1_445
Mo2 O25 1.694(5) .
Mo2 O28 1.727(4) .
Mo2 O4 1.902(4) .
Mo2 O9 2.000(5) .
Mo2 O20 2.296(4) .
Mo2 O36 2.306(5) .
Mo2 Co2 3.0333(10) .
Mo1 O27 1.696(5) .
Mo1 O21 1.711(4) .
Mo1 O30 1.931(5) .
Mo1 O4 1.947(5) .
Mo1 O36 2.269(4) .
Mo1 O19 2.291(4) .
Co2 O18 1.877(4) .
Co2 O20 1.879(5) .
Co2 O14 1.885(4) .
Co2 O9 1.908(4) .
Co2 O16 1.943(5) .
Co2 O7 1.960(4) .
Co2 Co1 2.7838(11) .
Co1 O20 1.862(4) .
Co1 O18 1.865(4) .
Co1 O36 1.875(4) .
Co1 O13 1.896(4) .
Co1 O17 1.945(4) .
Co1 O19 1.952(4) .
O5 Ba1 2.811(5) 2_756
O1 Ba2 2.984(5) 1_545
O33 Ba1 2.825(5) 2_856
O30 Ba1 2.974(5) 1_445
O28 Ba2 3.110(5) 1_545
O21 Ba2 2.850(5) 1_545
O38 Ba1 2.791(4) 1_445
N2 C1 1.481(9) .
N1 C2 1.495(9) .
C3 C1 1.505(10) .
C3 C2 1.543(10) .
